data_4074167
loop_
_publ_author_name
'Zhang, Lirong'
'Chan, Kin Shing'

_publ_section_title
;
 Facile Synthesis of Rhodium(III) Porphyrin Silyls by
 Silicon&#x2212;Hydrogen Bond Activation with Rhodium(III) Porphyrin
 Halides and Methyls
;
_journal_issue 20
_journal_name_full Organometallics
_journal_page_first 4822
_journal_paper_doi 10.1021/om0604472
_journal_volume 25
_journal_year 2006
_chemical_formula_sum 'C64 H65 N4 O Rh Si'
_chemical_formula_weight 1037.20
_chemical_name_systematic
; 
 ? 
;
_space_group_IT_number 80
_symmetry_space_group_name_Hall 'I 4bw'
_symmetry_space_group_name_H-M 'I 41'
_atom_sites_solution_hydrogens geom
_atom_sites_solution_primary direct
_atom_sites_solution_secondary difmap
_audit_creation_method SHELXL-97
_cell_angle_alpha 90.00
_cell_angle_beta 90.00
_cell_angle_gamma 90.00
_cell_formula_units_Z 8
_cell_length_a 28.4903(14)
_cell_length_b 28.4903(14)
_cell_length_c 14.7397(16)
_cell_measurement_temperature 293(2)
_cell_volume 11964.2(15)
_computing_structure_refinement 'SHELXL-97 (Sheldrick, 1997)'
_computing_structure_solution 'SHELXS-97 (Sheldrick, 1990)'
_diffrn_ambient_temperature 293(2)
_diffrn_measured_fraction_theta_full 1.000
_diffrn_measured_fraction_theta_max 1.000
_diffrn_radiation_monochromator graphite
_diffrn_radiation_source 'fine-focus sealed tube'
_diffrn_radiation_type MoK\a
_diffrn_radiation_wavelength 0.71073
_diffrn_reflns_av_R_equivalents 0.1000
_diffrn_reflns_av_sigmaI/netI 0.1245
_diffrn_reflns_limit_h_max 33
_diffrn_reflns_limit_h_min -32
_diffrn_reflns_limit_k_max 24
_diffrn_reflns_limit_k_min -33
_diffrn_reflns_limit_l_max 17
_diffrn_reflns_limit_l_min -16
_diffrn_reflns_number 33010
_diffrn_reflns_theta_full 25.00
_diffrn_reflns_theta_max 25.00
_diffrn_reflns_theta_min 1.01
_exptl_absorpt_coefficient_mu 0.347
_exptl_absorpt_correction_T_max 0.9661
_exptl_absorpt_correction_T_min 0.9031
_exptl_crystal_density_diffrn 1.152
_exptl_crystal_density_method 'not measured'
_exptl_crystal_F_000 4352
_exptl_crystal_size_max 0.30
_exptl_crystal_size_mid 0.20
_exptl_crystal_size_min 0.10
_refine_diff_density_max 0.911
_refine_diff_density_min -0.776
_refine_diff_density_rms 0.133
_refine_ls_abs_structure_details 'Flack H D (1983), Acta Cryst. A39, 876-881'
_refine_ls_abs_structure_Flack 0.29(8)
_refine_ls_extinction_coef 0.00112(19)
_refine_ls_extinction_expression Fc^*^=kFc[1+0.001xFc^2^\l^3^/sin(2\q)]^-1/4^
_refine_ls_extinction_method SHELXL
_refine_ls_goodness_of_fit_ref 1.034
_refine_ls_hydrogen_treatment mixed
_refine_ls_matrix_type full
_refine_ls_number_parameters 642
_refine_ls_number_reflns 10378
_refine_ls_number_restraints 1
_refine_ls_restrained_S_all 1.034
_refine_ls_R_factor_all 0.1901
_refine_ls_R_factor_gt 0.0888
_refine_ls_shift/su_max 0.014
_refine_ls_shift/su_mean 0.001
_refine_ls_structure_factor_coef Fsqd
_refine_ls_weighting_details 'calc w=1/[\s^2^(Fo^2^)+(0.1777P)^2^+8.3503P] where P=(Fo^2^+2Fc^2^)/3'
_refine_ls_weighting_scheme calc
_refine_ls_wR_factor_gt 0.2210
_refine_ls_wR_factor_ref 0.3125
_reflns_number_gt 5217
_reflns_number_total 10378
_reflns_threshold_expression >2sigma(I)
_cod_data_source_file om0604472si20060522_025042.cif
_cod_data_source_block p
_cod_database_code 4074167

loop_
_symmetry_equiv_pos_as_xyz
'x, y, z'
'-x+1/2, -y+1/2, z+1/2'
'-y, x+1/2, z+1/4'
'y+1/2, -x, z+3/4'
'x+1/2, y+1/2, z+1/2'
'-x+1, -y+1, z+1'
'-y+1/2, x+1, z+3/4'
'y+1, -x+1/2, z+5/4'

loop_
_atom_site_label
_atom_site_type_symbol
_atom_site_fract_x
_atom_site_fract_y
_atom_site_fract_z
_atom_site_U_iso_or_equiv
_atom_site_adp_type
_atom_site_occupancy
_atom_site_symmetry_multiplicity
_atom_site_calc_flag
_atom_site_refinement_flags
Rh1 Rh 0.25833(4) 0.99994(3) -0.25050(11) 0.0680(4) Uani 1 1 d .
Si1 Si 0.3283(2) 0.96876(19) -0.1768(4) 0.0987(15) Uani 1 1 d .
N1 N 0.2964(4) 1.0528(4) -0.3061(8) 0.068(3) Uani 1 1 d .
N2 N 0.2436(3) 1.0409(3) -0.1445(7) 0.060(3) Uani 1 1 d .
N3 N 0.2169(4) 0.9493(4) -0.2003(7) 0.067(3) Uani 1 1 d .
N4 N 0.2695(3) 0.9601(3) -0.3621(7) 0.058(3) Uani 1 1 d .
C1 C 0.3213(5) 1.0504(4) -0.3845(10) 0.068(4) Uani 1 1 d .
C2 C 0.3451(5) 1.0939(5) -0.3997(11) 0.086(5) Uani 1 1 d .
H2A H 0.3630 1.1018 -0.4501 0.104 Uiso 1 1 calc R
C3 C 0.3363(5) 1.1221(5) -0.3250(10) 0.078(4) Uani 1 1 d .
H3A H 0.3481 1.1520 -0.3145 0.093 Uiso 1 1 calc R
C4 C 0.3049(4) 1.0955(4) -0.2661(10) 0.066(4) Uani 1 1 d .
C5 C 0.2883(4) 1.1116(4) -0.1878(9) 0.058(3) Uani 1 1 d .
C6 C 0.2598(4) 1.0862(4) -0.1289(9) 0.058(3) Uani 1 1 d .
C7 C 0.2408(4) 1.1032(5) -0.0434(10) 0.066(4) Uani 1 1 d .
H7A H 0.2475 1.1319 -0.0160 0.079 Uiso 1 1 calc R
C8 C 0.2113(5) 1.0695(4) -0.0106(11) 0.073(4) Uani 1 1 d .
H8A H 0.1932 1.0715 0.0416 0.087 Uiso 1 1 calc R
C9 C 0.2136(5) 1.0311(4) -0.0709(10) 0.072(4) Uani 1 1 d .
C10 C 0.1900(4) 0.9885(4) -0.0587(10) 0.058(3) Uani 1 1 d .
C11 C 0.1916(5) 0.9510(5) -0.1183(10) 0.065(4) Uani 1 1 d .
C12 C 0.1656(6) 0.9078(5) -0.1116(12) 0.088(5) Uani 1 1 d .
H12A H 0.1458 0.8997 -0.0639 0.105 Uiso 1 1 calc R
C13 C 0.1739(6) 0.8822(5) -0.1820(12) 0.088(5) Uani 1 1 d .
H13A H 0.1612 0.8527 -0.1938 0.106 Uiso 1 1 calc R
C14 C 0.2057(4) 0.9068(4) -0.2377(11) 0.063(3) Uani 1 1 d .
C15 C 0.2216(5) 0.8906(4) -0.3240(9) 0.061(3) Uani 1 1 d .
C16 C 0.2518(5) 0.9156(4) -0.3790(9) 0.063(3) Uani 1 1 d .
C17 C 0.2692(5) 0.8984(4) -0.4665(10) 0.069(4) Uani 1 1 d .
H17A H 0.2636 0.8694 -0.4935 0.083 Uiso 1 1 calc R
C18 C 0.2951(5) 0.9344(4) -0.4990(12) 0.072(3) Uani 1 1 d .
H18A H 0.3106 0.9342 -0.5545 0.086 Uiso 1 1 calc R
C19 C 0.2956(5) 0.9727(4) -0.4363(9) 0.062(3) Uani 1 1 d .
C20 C 0.3222(5) 1.0142(5) -0.4438(8) 0.066(4) Uani 1 1 d .
C21 C 0.3001(5) 1.1615(4) -0.1560(9) 0.060(3) Uani 1 1 d .
C22 C 0.2726(5) 1.1982(4) -0.1840(10) 0.064(3) Uani 1 1 d .
C23 C 0.2837(5) 1.2436(5) -0.1535(12) 0.080(4) Uani 1 1 d .
H23A H 0.2639 1.2680 -0.1708 0.096 Uiso 1 1 calc R
C24 C 0.3208(8) 1.2545(5) -0.1013(14) 0.097(6) Uani 1 1 d .
C25 C 0.3480(6) 1.2181(7) -0.0737(12) 0.101(6) Uani 1 1 d .
H25A H 0.3731 1.2241 -0.0350 0.121 Uiso 1 1 calc R
C26 C 0.3392(5) 1.1701(5) -0.1026(11) 0.075(4) Uani 1 1 d .
C27 C 0.2299(5) 1.1900(5) -0.2418(16) 0.105(6) Uani 1 1 d .
H27A H 0.2279 1.1573 -0.2574 0.157 Uiso 1 1 calc R
H27B H 0.2322 1.2084 -0.2963 0.157 Uiso 1 1 calc R
H27C H 0.2023 1.1990 -0.2088 0.157 Uiso 1 1 calc R
C28 C 0.3333(8) 1.3018(6) -0.0729(14) 0.137(9) Uani 1 1 d .
H28A H 0.3112 1.3238 -0.0977 0.205 Uiso 1 1 calc R
H28B H 0.3642 1.3092 -0.0945 0.205 Uiso 1 1 calc R
H28C H 0.3328 1.3037 -0.0079 0.205 Uiso 1 1 calc R
C29 C 0.3709(6) 1.1317(7) -0.0767(14) 0.118(6) Uani 1 1 d .
H29A H 0.3599 1.1028 -0.1025 0.178 Uiso 1 1 calc R
H29B H 0.3717 1.1290 -0.0118 0.178 Uiso 1 1 calc R
H29C H 0.4019 1.1382 -0.0989 0.178 Uiso 1 1 calc R
C31 C 0.1591(6) 0.9848(5) 0.0198(11) 0.075(4) Uani 1 1 d .
C32 C 0.1114(6) 1.0011(5) 0.0120(17) 0.112(7) Uani 1 1 d .
C33 C 0.0836(7) 0.9969(7) 0.098(2) 0.126(9) Uani 1 1 d .
H33A H 0.0539 1.0105 0.1004 0.151 Uiso 1 1 calc R
C34 C 0.0989(12) 0.9758(8) 0.1659(19) 0.147(11) Uani 1 1 d .
C35 C 0.1393(15) 0.9563(12) 0.169(2) 0.29(3) Uani 1 1 d .
H35A H 0.1475 0.9372 0.2175 0.351 Uiso 1 1 calc R
C36 C 0.1719(8) 0.9642(8) 0.0966(19) 0.134(9) Uani 1 1 d .
C37 C 0.0929(8) 1.0253(8) -0.0712(19) 0.155(9) Uani 1 1 d .
H37A H 0.1164 1.0247 -0.1179 0.232 Uiso 1 1 calc R
H37B H 0.0853 1.0573 -0.0568 0.232 Uiso 1 1 calc R
H37C H 0.0653 1.0094 -0.0922 0.232 Uiso 1 1 calc R
C38 C 0.0586(10) 0.9676(14) 0.249(2) 0.264(18) Uani 1 1 d .
H38A H 0.0739 0.9558 0.3022 0.395 Uiso 1 1 calc R
H38B H 0.0356 0.9453 0.2286 0.395 Uiso 1 1 calc R
H38C H 0.0436 0.9969 0.2623 0.395 Uiso 1 1 calc R
C39 C 0.2232(12) 0.9419(12) 0.102(2) 0.241(18) Uani 1 1 d .
H39A H 0.2396 0.9480 0.0462 0.362 Uiso 1 1 calc R
H39B H 0.2207 0.9087 0.1110 0.362 Uiso 1 1 calc R
H39C H 0.2400 0.9557 0.1515 0.362 Uiso 1 1 calc R
C41 C 0.2047(5) 0.8437(4) -0.3539(9) 0.062(3) Uani 1 1 d .
C42 C 0.1652(5) 0.8398(5) -0.4055(10) 0.074(4) Uani 1 1 d .
C43 C 0.1499(6) 0.7965(6) -0.4364(12) 0.086(5) Uani 1 1 d .
H43A H 0.1234 0.7945 -0.4730 0.104 Uiso 1 1 calc R
C44 C 0.1739(7) 0.7565(7) -0.4129(13) 0.100(6) Uani 1 1 d .
C45 C 0.2141(6) 0.7598(5) -0.3605(12) 0.091(5) Uani 1 1 d .
H45A H 0.2301 0.7327 -0.3439 0.109 Uiso 1 1 calc R
C46 C 0.2303(5) 0.8017(5) -0.3332(11) 0.076(4) Uani 1 1 d .
C47 C 0.1375(6) 0.8812(7) -0.4324(16) 0.124(7) Uani 1 1 d .
H47A H 0.1509 0.9088 -0.4057 0.186 Uiso 1 1 calc R
H47B H 0.1057 0.8775 -0.4119 0.186 Uiso 1 1 calc R
H47C H 0.1378 0.8841 -0.4973 0.186 Uiso 1 1 calc R
C48 C 0.1545(11) 0.7077(7) -0.442(2) 0.235(17) Uani 1 1 d .
H48A H 0.1268 0.7118 -0.4777 0.353 Uiso 1 1 calc R
H48B H 0.1470 0.6897 -0.3885 0.353 Uiso 1 1 calc R
H48C H 0.1778 0.6914 -0.4765 0.353 Uiso 1 1 calc R
C49 C 0.2726(6) 0.8044(6) -0.2743(13) 0.099(5) Uani 1 1 d .
H49A H 0.2855 0.7736 -0.2665 0.148 Uiso 1 1 calc R
H49B H 0.2639 0.8170 -0.2162 0.148 Uiso 1 1 calc R
H49C H 0.2955 0.8245 -0.3021 0.148 Uiso 1 1 calc R
C51 C 0.3528(6) 1.0197(6) -0.5305(11) 0.090(5) Uani 1 1 d .
C52 C 0.3994(7) 0.9983(6) -0.5342(14) 0.098(5) Uani 1 1 d .
C53 C 0.4240(9) 1.0022(9) -0.611(2) 0.156(12) Uani 1 1 d .
H53A H 0.4530 0.9875 -0.6155 0.187 Uiso 1 1 calc R
C54 C 0.4060(13) 1.0292(11) -0.686(2) 0.180(15) Uani 1 1 d .
C55 C 0.3636(10) 1.0487(8) -0.6820(16) 0.150(9) Uani 1 1 d .
H55A H 0.3519 1.0645 -0.7324 0.180 Uiso 1 1 calc R
C56 C 0.3352(8) 1.0455(8) -0.6003(12) 0.117(7) Uani 1 1 d .
C57 C 0.4150(8) 0.9686(10) -0.458(2) 0.177(12) Uani 1 1 d .
H57A H 0.4461 0.9571 -0.4696 0.266 Uiso 1 1 calc R
H57B H 0.3939 0.9426 -0.4510 0.266 Uiso 1 1 calc R
H57C H 0.4151 0.9868 -0.4029 0.266 Uiso 1 1 calc R
C58 C 0.4356(14) 1.0320(12) -0.778(3) 0.34(3) Uani 1 1 d .
H58A H 0.4651 1.0163 -0.7703 0.510 Uiso 1 1 calc R
H58B H 0.4410 1.0643 -0.7937 0.510 Uiso 1 1 calc R
H58C H 0.4183 1.0170 -0.8261 0.510 Uiso 1 1 calc R
C59 C 0.2923(8) 1.0696(10) -0.5973(17) 0.179(13) Uani 1 1 d .
H59A H 0.2779 1.0648 -0.5391 0.268 Uiso 1 1 calc R
H59B H 0.2720 1.0579 -0.6440 0.268 Uiso 1 1 calc R
H59C H 0.2977 1.1025 -0.6065 0.268 Uiso 1 1 calc R
C61 C 0.3241(6) 0.9673(5) -0.0526(11) 0.088(4) Uani 1 1 d .
C62 C 0.3243(8) 1.0085(6) 0.0010(13) 0.127(7) Uani 1 1 d .
H62A H 0.3212 1.0372 -0.0284 0.152 Uiso 1 1 calc R
C63 C 0.3287(12) 1.0087(7) 0.094(2) 0.200(15) Uani 1 1 d .
H63A H 0.3250 1.0365 0.1262 0.240 Uiso 1 1 calc R
C64 C 0.3390(10) 0.9665(8) 0.1404(16) 0.156(10) Uani 1 1 d .
H64A H 0.3451 0.9669 0.2024 0.187 Uiso 1 1 calc R
C65 C 0.3397(19) 0.9253(9) 0.0934(19) 0.30(3) Uani 1 1 d .
H65A H 0.3465 0.8972 0.1228 0.362 Uiso 1 1 calc R
C66 C 0.3298(9) 0.9259(6) -0.0011(15) 0.153(9) Uani 1 1 d .
H66A H 0.3270 0.8972 -0.0308 0.183 Uiso 1 1 calc R
C67 C 0.3405(8) 0.9096(8) -0.2119(13) 0.177(12) Uani 1 1 d .
H67A H 0.3681 0.8984 -0.1815 0.266 Uiso 1 1 calc R
H67B H 0.3455 0.9088 -0.2763 0.266 Uiso 1 1 calc R
H67C H 0.3144 0.8898 -0.1967 0.266 Uiso 1 1 calc R
C68 C 0.3806(6) 1.0026(10) -0.1955(16) 0.180(12) Uani 1 1 d .
H68A H 0.4064 0.9882 -0.1642 0.270 Uiso 1 1 calc R
H68B H 0.3760 1.0338 -0.1729 0.270 Uiso 1 1 calc R
H68C H 0.3873 1.0037 -0.2592 0.270 Uiso 1 1 calc R
O2W O 0.1779(5) 1.0355(5) -0.3390(11) 0.142(5) Uani 1 1 d .

loop_
_atom_site_aniso_label
_atom_site_aniso_U_11
_atom_site_aniso_U_22
_atom_site_aniso_U_33
_atom_site_aniso_U_23
_atom_site_aniso_U_13
_atom_site_aniso_U_12
Rh1 0.0960(9) 0.0498(5) 0.0582(6) -0.0033(5) 0.0282(6) -0.0104(6)
Si1 0.110(4) 0.101(4) 0.085(4) 0.003(3) 0.008(3) 0.014(3)
N1 0.093(8) 0.056(6) 0.056(7) -0.005(5) 0.023(6) 0.007(6)
N2 0.070(6) 0.046(6) 0.065(7) 0.012(5) 0.031(5) 0.004(5)
N3 0.082(7) 0.068(7) 0.050(7) -0.015(5) 0.024(5) -0.003(6)
N4 0.067(6) 0.049(6) 0.057(7) 0.004(5) 0.007(5) 0.003(5)
C1 0.091(10) 0.052(8) 0.060(9) -0.004(6) 0.015(7) -0.003(7)
C2 0.109(12) 0.064(9) 0.086(12) 0.004(8) 0.048(9) -0.024(8)
C3 0.092(10) 0.066(8) 0.075(11) -0.003(7) 0.039(8) -0.014(7)
C4 0.080(8) 0.052(7) 0.067(10) -0.005(6) 0.018(7) -0.002(6)
C5 0.070(8) 0.043(7) 0.062(9) 0.006(6) 0.007(6) -0.006(6)
C6 0.065(8) 0.043(7) 0.064(9) -0.012(6) 0.008(6) -0.005(6)
C7 0.075(9) 0.064(8) 0.059(9) -0.017(7) 0.023(7) -0.007(7)
C8 0.103(10) 0.047(7) 0.068(10) -0.009(7) 0.032(9) 0.012(6)
C9 0.107(11) 0.045(7) 0.065(10) 0.003(6) 0.025(8) 0.010(7)
C10 0.065(8) 0.047(7) 0.064(9) 0.007(6) 0.013(6) -0.005(6)
C11 0.071(8) 0.059(8) 0.065(9) 0.017(7) 0.026(7) -0.018(6)
C12 0.110(12) 0.059(9) 0.094(12) -0.003(8) 0.044(10) -0.025(8)
C13 0.119(12) 0.044(8) 0.102(13) 0.000(8) 0.043(10) -0.008(7)
C14 0.074(8) 0.040(6) 0.074(10) 0.002(7) 0.012(7) -0.018(5)
C15 0.073(8) 0.057(8) 0.054(8) -0.001(6) 0.017(6) -0.005(6)
C16 0.076(8) 0.062(8) 0.050(8) 0.002(6) 0.002(6) -0.001(7)
C17 0.089(10) 0.046(7) 0.073(11) 0.002(6) 0.003(7) 0.002(7)
C18 0.087(9) 0.073(8) 0.056(8) 0.004(8) 0.008(8) -0.010(7)
C19 0.079(9) 0.047(7) 0.059(8) 0.001(6) 0.025(7) -0.002(6)
C20 0.078(9) 0.080(9) 0.040(8) 0.006(7) 0.033(6) 0.009(7)
C21 0.067(9) 0.054(8) 0.060(9) -0.012(6) 0.017(7) -0.014(6)
C22 0.076(9) 0.052(8) 0.065(9) -0.003(6) 0.012(7) -0.015(7)
C23 0.090(11) 0.059(9) 0.091(12) 0.001(8) 0.012(9) 0.005(8)
C24 0.140(17) 0.055(10) 0.096(14) 0.002(9) 0.046(12) -0.013(10)
C25 0.111(13) 0.115(14) 0.076(12) -0.024(11) 0.011(10) -0.055(12)
C26 0.073(9) 0.082(10) 0.069(10) -0.008(8) 0.015(7) -0.007(8)
C27 0.095(11) 0.084(10) 0.135(17) 0.044(13) 0.006(13) 0.009(8)
C28 0.21(2) 0.084(12) 0.117(17) -0.030(11) 0.069(15) -0.073(13)
C29 0.117(15) 0.130(15) 0.108(16) 0.029(12) 0.017(12) -0.003(12)
C31 0.105(11) 0.051(7) 0.069(12) 0.001(7) 0.024(9) 0.012(7)
C32 0.102(12) 0.074(10) 0.159(19) -0.040(11) 0.083(14) -0.025(9)
C33 0.100(14) 0.087(14) 0.19(3) -0.020(15) 0.076(16) -0.004(11)
C34 0.24(3) 0.087(15) 0.12(2) 0.006(13) 0.09(2) 0.011(17)
C35 0.41(5) 0.27(4) 0.20(3) 0.13(3) 0.23(4) 0.21(4)
C36 0.120(16) 0.152(19) 0.13(2) 0.015(16) 0.079(15) 0.028(14)
C37 0.16(2) 0.16(2) 0.15(2) 0.024(18) -0.033(17) 0.026(17)
C38 0.23(3) 0.43(5) 0.13(2) -0.06(3) 0.10(2) 0.05(3)
C39 0.29(4) 0.29(4) 0.14(3) 0.11(3) -0.08(3) -0.01(3)
C41 0.076(9) 0.046(7) 0.063(9) -0.002(6) 0.016(7) -0.005(6)
C42 0.081(10) 0.082(10) 0.059(9) -0.009(7) -0.006(7) -0.004(8)
C43 0.096(12) 0.081(11) 0.082(12) -0.015(9) 0.014(9) -0.021(9)
C44 0.126(15) 0.094(13) 0.081(13) -0.033(10) 0.037(11) -0.047(12)
C45 0.119(14) 0.054(9) 0.098(13) -0.014(8) 0.055(11) 0.000(9)
C46 0.082(10) 0.072(10) 0.074(11) 0.014(8) 0.021(8) -0.011(7)
C47 0.106(14) 0.145(16) 0.122(17) -0.022(14) -0.021(12) 0.029(13)
C48 0.38(4) 0.088(15) 0.24(3) -0.035(18) -0.04(3) -0.13(2)
C49 0.090(11) 0.110(12) 0.096(15) 0.023(10) 0.018(10) -0.002(9)
C51 0.115(14) 0.085(10) 0.070(12) -0.006(8) 0.043(9) -0.022(10)
C52 0.085(12) 0.103(13) 0.105(14) -0.003(10) 0.026(11) -0.013(10)
C53 0.133(19) 0.13(2) 0.20(3) -0.08(2) 0.10(2) -0.032(16)
C54 0.25(4) 0.16(3) 0.13(2) 0.006(19) 0.11(3) 0.03(2)
C55 0.24(3) 0.131(19) 0.080(15) 0.018(13) 0.043(17) 0.017(19)
C56 0.16(2) 0.139(17) 0.057(12) 0.029(11) 0.035(12) -0.002(14)
C57 0.103(16) 0.21(3) 0.21(3) -0.08(3) 0.008(17) 0.041(17)
C58 0.46(6) 0.25(3) 0.31(5) -0.06(3) 0.33(5) -0.14(4)
C59 0.110(16) 0.29(4) 0.13(2) 0.09(2) 0.053(15) 0.07(2)
C61 0.128(13) 0.065(9) 0.071(10) -0.002(8) -0.003(9) 0.008(9)
C62 0.23(2) 0.085(11) 0.069(11) 0.005(11) -0.042(15) 0.005(12)
C63 0.36(4) 0.076(14) 0.17(3) -0.018(15) -0.11(3) 0.038(19)
C64 0.27(3) 0.097(15) 0.102(16) -0.012(13) -0.040(18) -0.002(17)
C65 0.70(9) 0.11(2) 0.09(2) 0.030(16) -0.09(3) 0.00(3)
C66 0.29(3) 0.070(11) 0.100(15) 0.019(11) 0.039(19) 0.032(14)
C67 0.23(3) 0.21(2) 0.083(14) 0.000(14) -0.020(15) 0.16(2)
C68 0.068(12) 0.33(4) 0.14(2) 0.04(2) 0.013(12) 0.012(17)
O2W 0.130(11) 0.144(12) 0.150(14) -0.038(10) 0.020(10) -0.011(9)

loop_
_atom_type_symbol
_atom_type_description
_atom_type_scat_dispersion_real
_atom_type_scat_dispersion_imag
_atom_type_scat_source
C C 0.0033 0.0016 'International Tables Vol C Tables 4.2.6.8 and 6.1.1.4'
H H 0.0000 0.0000 'International Tables Vol C Tables 4.2.6.8 and 6.1.1.4'
N N 0.0061 0.0033 'International Tables Vol C Tables 4.2.6.8 and 6.1.1.4'
Si Si 0.0817 0.0704 'International Tables Vol C Tables 4.2.6.8 and 6.1.1.4'
Rh Rh -1.1178 0.9187 'International Tables Vol C Tables 4.2.6.8 and 6.1.1.4'
O O 0.0106 0.0060 'International Tables Vol C Tables 4.2.6.8 and 6.1.1.4'

loop_
_geom_angle_atom_site_label_1
_geom_angle_atom_site_label_2
_geom_angle_atom_site_label_3
_geom_angle
N2 Rh1 N3 90.5(4)
N2 Rh1 N4 176.2(5)
N3 Rh1 N4 89.4(4)
N2 Rh1 N1 89.7(4)
N3 Rh1 N1 176.1(5)
N4 Rh1 N1 90.2(4)
N2 Rh1 Si1 92.1(3)
N3 Rh1 Si1 93.1(4)
N4 Rh1 Si1 91.6(3)
N1 Rh1 Si1 90.8(4)
C68 Si1 C67 107.4(13)
C68 Si1 C61 102.7(10)
C67 Si1 C61 106.2(8)
C68 Si1 Rh1 114.5(8)
C67 Si1 Rh1 111.8(7)
C61 Si1 Rh1 113.5(6)
C1 N1 C4 108.4(10)
C1 N1 Rh1 126.0(9)
C4 N1 Rh1 125.4(9)
C6 N2 C9 104.9(10)
C6 N2 Rh1 127.1(8)
C9 N2 Rh1 128.0(8)
C14 N3 C11 104.9(10)
C14 N3 Rh1 128.7(9)
C11 N3 Rh1 126.3(8)
C19 N4 C16 107.0(10)
C19 N4 Rh1 126.0(8)
C16 N4 Rh1 127.0(8)
C20 C1 N1 126.7(12)
C20 C1 C2 123.4(13)
N1 C1 C2 109.8(11)
C3 C2 C1 107.0(12)
C2 C3 C4 106.5(12)
C5 C4 N1 127.9(12)
C5 C4 C3 123.8(12)
N1 C4 C3 108.2(12)
C4 C5 C6 124.9(11)
C4 C5 C21 120.4(11)
C6 C5 C21 114.7(11)
N2 C6 C5 124.9(12)
N2 C6 C7 109.2(11)
C5 C6 C7 125.9(11)
C8 C7 C6 107.6(12)
C7 C8 C9 107.2(13)
C10 C9 N2 124.2(12)
C10 C9 C8 124.7(13)
N2 C9 C8 111.1(12)
C11 C10 C9 125.0(12)
C11 C10 C31 117.8(11)
C9 C10 C31 117.1(12)
C10 C11 N3 126.0(11)
C10 C11 C12 126.8(12)
N3 C11 C12 107.0(12)
C13 C12 C11 109.5(14)
C12 C13 C14 107.7(13)
N3 C14 C13 110.8(13)
N3 C14 C15 124.8(11)
C13 C14 C15 124.3(12)
C16 C15 C14 123.8(11)
C16 C15 C41 119.3(12)
C14 C15 C41 116.8(10)
C15 C16 N4 126.2(12)
C15 C16 C17 123.9(12)
N4 C16 C17 109.9(11)
C18 C17 C16 104.1(12)
C17 C18 C19 110.8(14)
N4 C19 C20 125.0(11)
N4 C19 C18 108.1(11)
C20 C19 C18 126.5(12)
C1 C20 C19 125.4(11)
C1 C20 C51 117.8(12)
C19 C20 C51 116.7(12)
C22 C21 C26 119.6(12)
C22 C21 C5 119.4(12)
C26 C21 C5 121.0(13)
C21 C22 C23 118.6(13)
C21 C22 C27 120.9(12)
C23 C22 C27 120.5(13)
C24 C23 C22 124.9(15)
C23 C24 C25 116.5(15)
C23 C24 C28 125(2)
C25 C24 C28 119(2)
C24 C25 C26 122.0(17)
C21 C26 C25 118.3(15)
C21 C26 C29 120.6(14)
C25 C26 C29 121.1(16)
C36 C31 C32 118.1(17)
C36 C31 C10 122.9(15)
C32 C31 C10 118.9(16)
C31 C32 C33 114(2)
C31 C32 C37 122.9(17)
C33 C32 C37 123(2)
C34 C33 C32 122(2)
C33 C34 C35 123(3)
C33 C34 C38 114(3)
C35 C34 C38 122(3)
C34 C35 C36 119(3)
C31 C36 C35 122(3)
C31 C36 C39 118.0(18)
C35 C36 C39 120(3)
C42 C41 C46 118.0(12)
C42 C41 C15 120.5(12)
C46 C41 C15 121.4(13)
C41 C42 C43 121.1(14)
C41 C42 C47 121.8(13)
C43 C42 C47 117.1(15)
C44 C43 C42 120.0(16)
C43 C44 C45 119.7(15)
C43 C44 C48 120(2)
C45 C44 C48 120(2)
C46 C45 C44 120.8(16)
C45 C46 C41 120.3(16)
C45 C46 C49 119.9(15)
C41 C46 C49 119.5(14)
C56 C51 C52 122.2(16)
C56 C51 C20 118.0(17)
C52 C51 C20 119.8(16)
C53 C52 C51 118(2)
C53 C52 C57 122(2)
C51 C52 C57 118.9(17)
C52 C53 C54 121(3)
C55 C54 C53 121(2)
C55 C54 C58 119(4)
C53 C54 C58 120(3)
C54 C55 C56 121(2)
C51 C56 C59 124.2(18)
C51 C56 C55 117(2)
C59 C56 C55 119(2)
C66 C61 C62 113.1(16)
C66 C61 Si1 123.1(13)
C62 C61 Si1 122.6(13)
C63 C62 C61 124.0(17)
C62 C63 C64 120(2)
C65 C64 C63 119(2)
C64 C65 C66 119(2)
C61 C66 C65 124(2)

loop_
_geom_bond_atom_site_label_1
_geom_bond_atom_site_label_2
_geom_bond_distance
Rh1 N2 1.994(10)
Rh1 N3 2.006(10)
Rh1 N4 2.023(10)
Rh1 N1 2.028(10)
Rh1 Si1 2.438(6)
Si1 C68 1.79(2)
Si1 C67 1.80(2)
Si1 C61 1.836(16)
N1 C1 1.358(17)
N1 C4 1.374(16)
N2 C6 1.391(14)
N2 C9 1.408(16)
N3 C14 1.367(15)
N3 C11 1.408(16)
N4 C19 1.370(16)
N4 C16 1.389(15)
C1 C20 1.353(18)
C1 C2 1.430(18)
C2 C3 1.385(19)
C3 C4 1.458(18)
C4 C5 1.329(18)
C5 C6 1.392(17)
C5 C21 1.535(16)
C6 C7 1.455(18)
C7 C8 1.363(17)
C8 C9 1.411(18)
C9 C10 1.399(17)
C10 C11 1.384(19)
C10 C31 1.460(19)
C11 C12 1.439(18)
C12 C13 1.29(2)
C13 C14 1.411(19)
C14 C15 1.426(19)
C15 C16 1.379(18)
C15 C41 1.487(17)
C16 C17 1.465(19)
C17 C18 1.351(17)
C18 C19 1.430(19)
C19 C20 1.409(18)
C20 C51 1.554(18)
C21 C22 1.371(18)
C21 C26 1.39(2)
C22 C23 1.405(18)
C22 C27 1.50(2)
C23 C24 1.34(2)
C24 C25 1.36(2)
C24 C28 1.46(2)
C25 C26 1.45(2)
C26 C29 1.47(2)
C31 C36 1.33(3)
C31 C32 1.44(2)
C32 C33 1.50(3)
C32 C37 1.50(3)
C33 C34 1.25(3)
C34 C35 1.28(4)
C34 C38 1.69(3)
C35 C36 1.43(3)
C36 C39 1.59(4)
C41 C42 1.363(19)
C41 C46 1.435(19)
C42 C43 1.386(19)
C42 C47 1.47(2)
C43 C44 1.37(2)
C44 C45 1.39(3)
C44 C48 1.55(2)
C45 C46 1.34(2)
C46 C49 1.49(2)
C51 C56 1.36(3)
C51 C52 1.46(2)
C52 C53 1.33(3)
C52 C57 1.48(3)
C53 C54 1.44(4)
C54 C55 1.33(4)
C54 C58 1.60(4)
C55 C56 1.45(3)
C56 C59 1.40(3)
C61 C66 1.41(2)
C61 C62 1.41(2)
C62 C63 1.38(3)
C63 C64 1.41(3)
C64 C65 1.36(3)
C65 C66 1.42(3)
